data_2203595
loop_
_publ_author_name
'Zhao, Hanhua'
'Bacsa, John'
'Kim R. Dunbar'

_publ_section_title
;Tetrakis(2,2'-bipyridine)tetra-\m~3~-hydroxo-di-\m-trifluoroacetato-tetracobalt(II)
 diiodide diacetonitrile monohydrate: a compound containing a tetranuclear
 `cubane'-type cobalt(II) core
;
_journal_issue 5
_journal_name_full 'Acta Crystallographica Section E'
_journal_page_first m637
_journal_page_last m640
_journal_paper_doi 10.1107/S1600536804008979
_journal_volume 60
_journal_year 2004
_chemical_formula_iupac '[Co4 (C2 F3 O2)2 (O H)4 (C10 H8 N2)4] I2, 2C2 H3 N, H2 O'
_chemical_formula_moiety 'C44 H36 Co4 F6 N8 O8 2+, 2I -, 2C2 H3 N, H2 O'
_chemical_formula_sum 'C48 H44 Co4 F6 I2 N10 O9'
_chemical_formula_weight 1508.45
_chemical_name_systematic
;
Tetrakis(2,2'-bipyridine)tetra-\m~3~-hydroxo-di-\m-trifluoroacetato-
tetracobalt(II) diiodide diacetonitrile monohydrate
;
_space_group_IT_number 61
_symmetry_cell_setting orthorhombic
_symmetry_space_group_name_Hall '-P 2ac 2ab'
_symmetry_space_group_name_H-M 'P b c a'
_atom_sites_solution_hydrogens geom
_atom_sites_solution_primary direct
_atom_sites_solution_secondary difmap
_cell_angle_alpha 90.00
_cell_angle_beta 90.00
_cell_angle_gamma 90.00
_cell_formula_units_Z 8
_cell_length_a 20.0270(10)
_cell_length_b 18.7740(10)
_cell_length_c 29.771(2)
_cell_measurement_reflns_used 5517
_cell_measurement_temperature 110(2)
_cell_measurement_theta_max 27.27
_cell_measurement_theta_min 2.45
_cell_volume 11193.5(11)
_computing_cell_refinement 'SAINT (Bruker, 2001)'
_computing_data_collection 'SMART (Bruker, 2001)'
_computing_data_reduction SAINT
_computing_molecular_graphics 'SHELXTL (Bruker, 2000)'
_computing_structure_refinement
;
X-SEED (Barbour, 2001) and SHELXL97 (Sheldrick, 1997)
;
_computing_structure_solution 'SHELXS97 (Sheldrick, 1997)'
_diffrn_ambient_temperature 110(2)
_diffrn_measured_fraction_theta_full 0.973
_diffrn_measured_fraction_theta_max 0.973
_diffrn_measurement_device_type 'SMART APEX CCD area-detector'
_diffrn_measurement_method '\w and \f'
_diffrn_radiation_monochromator graphite
_diffrn_radiation_source 'fine-focus sealed tube'
_diffrn_radiation_type MoK\a
_diffrn_radiation_wavelength 0.71073
_diffrn_reflns_av_R_equivalents 0.0684
_diffrn_reflns_av_sigmaI/netI 0.0572
_diffrn_reflns_limit_h_max 23
_diffrn_reflns_limit_h_min -25
_diffrn_reflns_limit_k_max 24
_diffrn_reflns_limit_k_min -24
_diffrn_reflns_limit_l_max 23
_diffrn_reflns_limit_l_min -38
_diffrn_reflns_number 72201
_diffrn_reflns_theta_full 27.51
_diffrn_reflns_theta_max 27.51
_diffrn_reflns_theta_min 2.40
_diffrn_standards_decay_% 0
_diffrn_standards_number 0
_exptl_absorpt_coefficient_mu 2.350
_exptl_absorpt_correction_T_max 0.7821
_exptl_absorpt_correction_T_min 0.5490
_exptl_absorpt_correction_type multi-scan
_exptl_absorpt_process_details '(SADABS; Bruker, 2003)'
_exptl_crystal_colour brown
_exptl_crystal_density_diffrn 1.790
_exptl_crystal_density_method 'not measured'
_exptl_crystal_description prism
_exptl_crystal_F_000 5936
_exptl_crystal_size_max 0.29
_exptl_crystal_size_mid 0.25
_exptl_crystal_size_min 0.11
_refine_diff_density_max 1.665
_refine_diff_density_min -1.002
_refine_ls_extinction_method none
_refine_ls_goodness_of_fit_ref 1.038
_refine_ls_hydrogen_treatment mixed
_refine_ls_matrix_type full
_refine_ls_number_parameters 775
_refine_ls_number_reflns 12523
_refine_ls_number_restraints 119
_refine_ls_restrained_S_all 1.038
_refine_ls_R_factor_all 0.0914
_refine_ls_R_factor_gt 0.0582
_refine_ls_shift/su_max 0.028
_refine_ls_shift/su_mean 0.001
_refine_ls_structure_factor_coef Fsqd
_refine_ls_weighting_details 'calc w = 1/[\s^2^(Fo^2^)+(0.0647P)^2^+25.7334P] where P = (Fo^2^+2Fc^2^)/3'
_refine_ls_weighting_scheme calc
_refine_ls_wR_factor_gt 0.1246
_refine_ls_wR_factor_ref 0.1388
_reflns_number_gt 8819
_reflns_number_total 12523
_reflns_threshold_expression I>2\s(I)
_cod_data_source_file fl6099.cif
_cod_data_source_block I
_cod_original_cell_volume 11194.0(10)
_cod_database_code 2203595
_cod_database_fobs_code 2203595

loop_
_symmetry_equiv_pos_as_xyz
'x, y, z'
'-x+1/2, -y, z+1/2'
'x+1/2, -y+1/2, -z'
'-x, y+1/2, -z+1/2'
'-x, -y, -z'
'x-1/2, y, -z-1/2'
'-x-1/2, y-1/2, z'
'x, -y-1/2, z-1/2'

loop_
_atom_site_label
_atom_site_fract_x
_atom_site_fract_y
_atom_site_fract_z
_atom_site_U_iso_or_equiv
_atom_site_adp_type
_atom_site_calc_flag
_atom_site_refinement_flags
_atom_site_occupancy
_atom_site_disorder_assembly
_atom_site_disorder_group
_atom_site_type_symbol
I2 0.296668(14) 0.400138(13) 0.450074(11) 0.03723(8) Uani d . 1 . . I
Co1 0.43734(3) 0.31144(2) 0.320826(17) 0.01960(12) Uani d . 1 . . Co
O1 0.44966(13) 0.20114(11) 0.32619(8) 0.0215(6) Uani d D 1 . . O
H1O 0.4320(18) 0.1739(16) 0.3019(9) 0.069(17) Uiso d D 1 . . H
N1 0.41889(16) 0.42192(14) 0.31238(11) 0.0234(8) Uani d . 1 . . N
C1 0.4653(2) 0.47305(18) 0.31425(14) 0.0282(10) Uani d . 1 . . C
H1 0.5101 0.4597 0.3205 0.034 Uiso calc R 1 . . H
I1A 0.364753(15) 0.061955(13) 0.261046(11) 0.03361(8) Uani d P 0.95 A -1 I
I1B 0.3522(3) 0.0722(3) 0.2433(2) 0.03361(8) Uani d P 0.05 B -2 I
Co2 0.42488(3) 0.18820(2) 0.393762(18) 0.02272(12) Uani d . 1 . . Co
O2 0.42332(12) 0.29918(11) 0.38973(8) 0.0216(6) Uani d D 1 . . O
H2O 0.3887(7) 0.3236(12) 0.4063(8) 0.066(16) Uiso d D 1 . . H
N2 0.33570(16) 0.31483(14) 0.29947(10) 0.0224(8) Uani d . 1 . . N
C2 0.4512(2) 0.54448(19) 0.30746(14) 0.0339(11) Uani d . 1 . . C
H2 0.4857 0.5793 0.3077 0.041 Uiso calc R 1 . . H
Co3 0.52116(3) 0.30662(2) 0.413899(18) 0.02237(12) Uani d . 1 . . Co
O3 0.52924(13) 0.19984(11) 0.39703(9) 0.0241(6) Uani d D 1 . . O
H3O 0.5519(9) 0.1707(10) 0.4190(6) 0.055(15) Uiso d D 1 . . H
N3 0.32011(18) 0.17277(16) 0.39045(11) 0.0285(8) Uani d . 1 . . N
C3 0.3854(2) 0.56350(18) 0.30025(16) 0.0378(12) Uani d . 1 . . C
H3 0.3737 0.6122 0.2965 0.045 Uiso calc R 1 . . H
Co4 0.55359(3) 0.20911(2) 0.329054(18) 0.02201(12) Uani d . 1 . . Co
O4 0.53587(13) 0.31587(11) 0.34428(9) 0.0222(6) Uani d D 1 . . O
H4O 0.5569(17) 0.3531(14) 0.3272(12) 0.085(19) Uiso d D 1 . . H
N4 0.41555(18) 0.07583(15) 0.39407(11) 0.0286(9) Uani d . 1 . . N
C4 0.3368(2) 0.51174(19) 0.29849(15) 0.0333(11) Uani d . 1 . . C
H4 0.2914 0.5244 0.2939 0.040 Uiso calc R 1 . . H
O5 0.46842(13) 0.30578(12) 0.25254(9) 0.0248(7) Uani d . 1 . . O
N5 0.52437(17) 0.41605(15) 0.43030(11) 0.0270(8) Uani d . 1 . . N
C5 0.2415(2) 0.3892(2) 0.28443(15) 0.0344(11) Uani d . 1 . . C
H5 0.2228 0.4357 0.2831 0.041 Uiso calc R 1 . . H
O6 0.55586(13) 0.22913(12) 0.25788(9) 0.0246(7) Uani d . 1 . . O
N6 0.61695(17) 0.31856(15) 0.44431(11) 0.0282(9) Uani d . 1 . . N
C6 0.2028(2) 0.3310(2) 0.27458(15) 0.0352(11) Uani d . 1 . . C
H6 0.1572 0.3365 0.2663 0.042 Uiso calc R 1 . . H
O7 0.41777(14) 0.18869(12) 0.46542(9) 0.0308(7) Uani d . 1 C . O
N7 0.65964(17) 0.21521(17) 0.33497(12) 0.0302(9) Uani d . 1 . . N
C7 0.2318(2) 0.2636(2) 0.27697(14) 0.0310(11) Uani d . 1 . . C
H7 0.2066 0.2222 0.2698 0.037 Uiso calc R 1 . . H
O8 0.48689(14) 0.28129(13) 0.48059(9) 0.0284(7) Uani d . 1 C . O
N8 0.58596(17) 0.10333(15) 0.31528(11) 0.0288(9) Uani d . 1 . . N
C8 0.2977(2) 0.25828(19) 0.28991(14) 0.0277(10) Uani d . 1 . . C
H8 0.3170 0.2122 0.2921 0.033 Uiso calc R 1 . . H
C9 0.3550(2) 0.44045(18) 0.30352(14) 0.0261(10) Uani d . 1 . . C
C10 0.30814(19) 0.38028(18) 0.29645(13) 0.0247(9) Uani d . 1 . . C
C11 0.2741(2) 0.2242(2) 0.39259(14) 0.0312(11) Uani d . 1 . . C
H11 0.2887 0.2722 0.3938 0.037 Uiso calc R 1 . . H
C12 0.2065(2) 0.2108(2) 0.39319(16) 0.0395(12) Uani d . 1 . . C
H12 0.1753 0.2489 0.3948 0.047 Uiso calc R 1 . . H
C13 0.1850(3) 0.1415(3) 0.39137(18) 0.0516(15) Uani d . 1 . . C
H13 0.1387 0.1308 0.3913 0.062 Uiso calc R 1 . . H
C14 0.2324(2) 0.0869(2) 0.38961(17) 0.0440(13) Uani d . 1 . . C
H14 0.2186 0.0385 0.3890 0.053 Uiso calc R 1 . . H
C15 0.3415(3) -0.0222(2) 0.38323(18) 0.0516(14) Uani d . 1 . . C
H15 0.2973 -0.0393 0.3790 0.062 Uiso calc R 1 . . H
C16 0.3937(3) -0.0685(2) 0.38442(19) 0.0606(17) Uani d . 1 . . C
H16 0.3865 -0.1181 0.3802 0.073 Uiso calc R 1 . . H
C17 0.4569(3) -0.0430(2) 0.39176(18) 0.0538(15) Uani d . 1 . . C
H17 0.4937 -0.0747 0.3938 0.065 Uiso calc R 1 . . H
C18 0.4663(2) 0.0298(2) 0.39609(14) 0.0357(12) Uani d . 1 . . C
H18 0.5102 0.0476 0.4007 0.043 Uiso calc R 1 . . H
C19 0.2993(2) 0.1042(2) 0.38882(14) 0.0348(11) Uani d . 1 . . C
C20 0.3536(2) 0.05043(19) 0.38835(14) 0.0333(11) Uani d . 1 . . C
C21 0.4749(2) 0.4625(2) 0.42177(15) 0.0366(12) Uani d . 1 . . C
H21 0.4364 0.4464 0.4061 0.044 Uiso calc R 1 . . H
C22 0.4782(3) 0.5328(2) 0.4349(2) 0.0574(16) Uani d . 1 . . C
H22 0.4422 0.5643 0.4289 0.069 Uiso calc R 1 . . H
C23 0.5338(3) 0.5563(2) 0.4567(2) 0.080(2) Uani d . 1 . . C
H23 0.5375 0.6050 0.4650 0.097 Uiso calc R 1 . . H
C24 0.5846(3) 0.5093(2) 0.4666(2) 0.0665(17) Uani d . 1 . . C
H24 0.6228 0.5245 0.4829 0.080 Uiso calc R 1 . . H
C25 0.6870(2) 0.3960(2) 0.48694(16) 0.0433(13) Uani d . 1 . . C
H25 0.6952 0.4422 0.4988 0.052 Uiso calc R 1 . . H
C26 0.7318(2) 0.3420(2) 0.49523(15) 0.0401(12) Uani d . 1 . . C
H26 0.7714 0.3504 0.5121 0.048 Uiso calc R 1 . . H
C27 0.7175(2) 0.2747(2) 0.47824(15) 0.0387(12) Uani d . 1 . . C
H27 0.7464 0.2356 0.4839 0.046 Uiso calc R 1 . . H
C28 0.6604(2) 0.2664(2) 0.45307(15) 0.0358(12) Uani d . 1 . . C
H28 0.6513 0.2205 0.4411 0.043 Uiso calc R 1 . . H
C29 0.5786(2) 0.43829(19) 0.45204(15) 0.0353(11) Uani d . 1 . . C
C30 0.6302(2) 0.38387(19) 0.46154(15) 0.0332(11) Uani d . 1 . . C
C31 0.6951(2) 0.2738(2) 0.34421(15) 0.0363(12) Uani d . 1 . . C
H59 0.6711 0.3163 0.3501 0.044 Uiso calc R 1 . . H
C32 0.7633(2) 0.2773(3) 0.34585(18) 0.0538(15) Uani d . 1 . . C
H54 0.7859 0.3197 0.3543 0.065 Uiso calc R 1 . . H
C33 0.7974(3) 0.2167(4) 0.3347(3) 0.094(3) Uani d . 1 . . C
H10 0.8448 0.2171 0.3335 0.112 Uiso calc R 1 . . H
C34 0.7627(3) 0.1554(4) 0.3254(3) 0.093(3) Uani d . 1 . . C
H73 0.7862 0.1131 0.3178 0.111 Uiso calc R 1 . . H
C35 0.6786(3) 0.0227(3) 0.31318(17) 0.0517(14) Uani d . 1 . . C
H64 0.7254 0.0151 0.3151 0.062 Uiso calc R 1 . . H
C36 0.6363(3) -0.0326(2) 0.30523(17) 0.0510(14) Uani d . 1 . . C
H42 0.6534 -0.0796 0.3025 0.061 Uiso calc R 1 . . H
C37 0.5691(3) -0.0207(2) 0.30110(15) 0.0422(13) Uani d . 1 . . C
H44 0.5394 -0.0589 0.2948 0.051 Uiso calc R 1 . . H
C38 0.5452(2) 0.0482(2) 0.30623(14) 0.0339(11) Uani d . 1 . . C
H48 0.4986 0.0567 0.3033 0.041 Uiso calc R 1 . . H
C39 0.6518(2) 0.0909(2) 0.31838(15) 0.0375(12) Uani d . 1 . . C
C40 0.6936(2) 0.1552(3) 0.32697(16) 0.0418(13) Uani d . 1 . . C
C41 0.51367(19) 0.26641(18) 0.23791(13) 0.0240(9) Uani d . 1 . . C
C43 0.4479(2) 0.23181(19) 0.48984(14) 0.0286(10) Uani d D 1 . . C
C44A 0.4364(2) 0.22163(19) 0.54045(15) 0.0399(12) Uani d PD 0.44 C -3 C
F43A 0.4243(4) 0.1552(3) 0.5538(2) 0.051(2) Uani d PDU 0.44 C -3 F
F43C 0.4879(4) 0.2448(4) 0.5650(2) 0.065(3) Uani d PDU 0.44 C -3 F
F43B 0.3854(4) 0.2642(4) 0.5534(3) 0.063(2) Uani d PDU 0.44 C -3 F
C44B 0.4364(2) 0.22163(19) 0.54045(15) 0.0399(12) Uani d PD 0.27 C -4 C
F43F 0.4647(7) 0.2715(6) 0.5658(4) 0.067(4) Uani d PDU 0.27 C -4 F
F43E 0.3707(4) 0.2191(8) 0.5479(4) 0.065(4) Uani d PDU 0.27 C -4 F
F43D 0.4636(6) 0.1585(5) 0.5519(4) 0.066(4) Uani d PDU 0.27 C -4 F
C44C 0.4364(2) 0.22163(19) 0.54045(15) 0.0399(12) Uani d PD 0.29 C -5 C
F43I 0.4113(8) 0.2755(6) 0.5629(4) 0.066(4) Uani d PU 0.29 C -5 F
F43H 0.3961(6) 0.1687(5) 0.5513(3) 0.039(3) Uani d PU 0.29 C -5 F
F43G 0.4949(7) 0.2105(6) 0.5626(4) 0.063(4) Uani d PU 0.29 C -5 F
O1S 0.6313(2) 0.4298(2) 0.32043(17) 0.0936(16) Uani d D 1 . . O
H1SA 0.6520(17) 0.4431(19) 0.3489(5) 0.112 Uiso d D 1 . . H
H1SB 0.636(3) 0.4702(11) 0.2995(7) 0.112 Uiso d D 1 . . H
N1SB 0.5931(4) 0.0982(4) 0.4584(3) 0.0594(11) Uiso d PG 0.43 D -6 N
C1SB 0.6110(4) 0.0501(4) 0.4777(3) 0.0594(11) Uiso d PG 0.43 D -6 C
C2SB 0.6352(7) -0.0116(6) 0.5019(4) 0.0594(11) Uiso d PG 0.43 D -6 C
H2S4 0.6769 -0.0283 0.4883 0.089 Uiso calc PR 0.43 D -6 H
H2S5 0.6017 -0.0497 0.5005 0.089 Uiso calc PR 0.43 D -6 H
H2S6 0.6433 0.0012 0.5334 0.089 Uiso calc PR 0.43 D -6 H
N1SA 0.6150(3) 0.0923(3) 0.4401(2) 0.0594(11) Uiso d PG 0.57 E -7 N
C1SA 0.6291(3) 0.0444(3) 0.4610(2) 0.0594(11) Uiso d PG 0.57 E -7 C
C2SA 0.6485(6) -0.0171(4) 0.4874(3) 0.0594(11) Uiso d PG 0.57 E -7 C
H2S1 0.6718 -0.0513 0.4681 0.089 Uiso calc PR 0.57 E -7 H
H2S2 0.6085 -0.0396 0.5001 0.089 Uiso calc PR 0.57 E -7 H
H2S3 0.6781 -0.0020 0.5118 0.089 Uiso calc PR 0.57 E -7 H
N2SB 0.6861(13) 0.5132(15) 0.3849(8) 0.127(2) Uiso d PG 0.25 F -8 N
C3SB 0.6784(12) 0.5672(14) 0.4008(8) 0.127(2) Uiso d PG 0.25 F -8 C
C4SB 0.668(2) 0.6369(16) 0.4204(12) 0.127(2) Uiso d PG 0.25 F -8 C
H4S4 0.6229 0.6539 0.4126 0.191 Uiso calc P 0.25 G -8 H
H4S5 0.7011 0.6702 0.4087 0.191 Uiso calc P 0.25 H -8 H
H4S6 0.6719 0.6337 0.4532 0.191 Uiso calc P 0.25 I -8 H
N2SA 0.7149(4) 0.4791(5) 0.3888(3) 0.127(2) Uiso d PG 0.75 J -9 N
C3SA 0.7191(4) 0.5330(5) 0.4054(3) 0.127(2) Uiso d PG 0.75 J -9 C
C4SA 0.7236(8) 0.6028(5) 0.4259(4) 0.127(2) Uiso d PG 0.75 J -9 C
H4S1 0.6802 0.6268 0.4238 0.191 Uiso calc P 0.75 K -9 H
H4S2 0.7575 0.6312 0.4103 0.191 Uiso calc P 0.75 L -9 H
H4S3 0.7361 0.5977 0.4576 0.191 Uiso calc P 0.75 M -9 H
F42A 0.57495(15) 0.2445(2) 0.17015(10) 0.0703(11) Uani d . 1 . . F
F42C 0.47636(15) 0.20765(14) 0.17241(9) 0.0547(8) Uani d . 1 . . F
F42B 0.4939(2) 0.31733(13) 0.16567(9) 0.0753(11) Uani d . 1 . . F
C42 0.5152(2) 0.26139(18) 0.18648(14) 0.0293(10) Uani d . 1 . . C

loop_
_atom_site_aniso_label
_atom_site_aniso_U_11
_atom_site_aniso_U_22
_atom_site_aniso_U_33
_atom_site_aniso_U_12
_atom_site_aniso_U_13
_atom_site_aniso_U_23
I2 0.02898(15) 0.02483(11) 0.05786(19) -0.00110(10) -0.00585(14) -0.01132(12)
Co1 0.0210(3) 0.01126(18) 0.0265(3) 0.00018(18) -0.0039(2) -0.00075(18)
O1 0.0241(14) 0.0154(10) 0.0251(14) 0.0001(10) -0.0042(12) -0.0029(10)
N1 0.0281(18) 0.0181(13) 0.0240(17) 0.0010(12) -0.0043(14) 0.0004(12)
C1 0.028(2) 0.0164(15) 0.040(2) -0.0010(15) -0.0107(19) -0.0004(16)
I1A 0.02909(15) 0.02071(11) 0.05103(19) -0.00373(11) -0.00273(14) -0.00458(12)
I1B 0.02909(15) 0.02071(11) 0.05103(19) -0.00373(11) -0.00273(14) -0.00458(12)
Co2 0.0291(3) 0.01246(19) 0.0267(3) -0.00248(19) -0.0028(2) -0.00094(19)
O2 0.0218(14) 0.0152(10) 0.0279(14) -0.0009(10) -0.0028(12) -0.0029(10)
N2 0.0265(17) 0.0171(12) 0.0235(17) 0.0000(12) -0.0045(14) 0.0004(12)
C2 0.047(3) 0.0175(16) 0.037(2) -0.0038(17) -0.004(2) -0.0004(16)
Co3 0.0262(3) 0.01290(19) 0.0280(3) -0.00040(18) -0.0068(2) -0.00279(19)
O3 0.0298(15) 0.0149(10) 0.0276(14) 0.0012(10) -0.0077(12) 0.0001(10)
N3 0.036(2) 0.0233(14) 0.0265(18) -0.0089(14) 0.0012(16) -0.0016(13)
C3 0.045(3) 0.0118(15) 0.057(3) 0.0050(16) -0.002(2) -0.0025(17)
Co4 0.0225(3) 0.01451(19) 0.0290(3) 0.00154(19) -0.0046(2) -0.00179(19)
O4 0.0242(14) 0.0139(10) 0.0286(14) -0.0017(10) -0.0075(12) -0.0008(10)
N4 0.040(2) 0.0180(13) 0.0273(18) -0.0013(14) 0.0017(16) -0.0008(13)
C4 0.032(2) 0.0197(16) 0.048(3) 0.0086(16) 0.003(2) -0.0014(17)
O5 0.0278(15) 0.0202(11) 0.0264(14) 0.0038(10) -0.0018(12) 0.0008(10)
N5 0.035(2) 0.0169(13) 0.0286(18) 0.0006(13) -0.0085(16) -0.0035(12)
C5 0.031(2) 0.0257(18) 0.047(3) 0.0028(17) -0.001(2) 0.0030(18)
O6 0.0224(14) 0.0209(11) 0.0306(15) 0.0036(10) -0.0004(12) 0.0001(10)
N6 0.0334(19) 0.0192(13) 0.0320(19) -0.0012(13) -0.0081(16) -0.0014(13)
C6 0.020(2) 0.039(2) 0.046(3) 0.0007(17) -0.005(2) 0.0041(19)
O7 0.0395(17) 0.0204(11) 0.0325(16) -0.0040(11) -0.0014(14) -0.0013(11)
N7 0.0240(18) 0.0355(16) 0.031(2) 0.0042(14) -0.0027(16) 0.0001(15)
C7 0.030(2) 0.0252(17) 0.037(2) -0.0070(16) -0.006(2) 0.0006(17)
O8 0.0356(16) 0.0223(11) 0.0273(15) -0.0009(11) -0.0059(13) -0.0033(11)
N8 0.034(2) 0.0219(14) 0.0302(19) 0.0088(14) -0.0024(16) -0.0055(13)
C8 0.029(2) 0.0204(16) 0.033(2) -0.0005(15) -0.0017(19) -0.0011(16)
C9 0.028(2) 0.0198(15) 0.030(2) 0.0001(15) 0.0002(18) -0.0015(15)
C10 0.024(2) 0.0200(15) 0.030(2) 0.0012(15) 0.0026(18) 0.0023(15)
C11 0.036(2) 0.0253(17) 0.032(2) -0.0045(17) -0.006(2) 0.0050(16)
C12 0.035(3) 0.033(2) 0.051(3) -0.0053(18) -0.006(2) 0.0074(19)
C13 0.037(3) 0.049(3) 0.070(4) -0.016(2) -0.004(3) 0.003(2)
C14 0.048(3) 0.0245(18) 0.059(3) -0.0145(19) -0.004(3) 0.0006(19)
C15 0.064(3) 0.0240(18) 0.067(3) -0.021(2) 0.021(3) -0.008(2)
C16 0.084(4) 0.0157(17) 0.082(4) -0.009(2) 0.037(3) -0.013(2)
C17 0.071(4) 0.0166(17) 0.074(4) 0.005(2) 0.022(3) 0.002(2)
C18 0.052(3) 0.0211(17) 0.034(2) -0.0004(18) 0.002(2) 0.0017(17)
C19 0.049(3) 0.0248(17) 0.031(2) -0.0152(18) 0.001(2) -0.0029(16)
C20 0.052(3) 0.0226(17) 0.025(2) -0.0087(18) 0.010(2) -0.0013(16)
C21 0.040(3) 0.0256(18) 0.045(3) 0.0041(17) -0.014(2) -0.0092(18)
C22 0.053(3) 0.0250(19) 0.094(4) 0.015(2) -0.032(3) -0.018(2)
C23 0.094(4) 0.026(2) 0.121(5) 0.022(2) -0.064(4) -0.033(3)
C24 0.068(3) 0.0241(19) 0.107(4) 0.004(2) -0.054(3) -0.020(2)
C25 0.049(3) 0.0283(19) 0.053(3) -0.0069(19) -0.028(2) -0.0058(19)
C26 0.042(3) 0.039(2) 0.039(3) -0.007(2) -0.022(2) -0.0012(19)
C27 0.038(3) 0.036(2) 0.042(3) 0.0073(19) -0.010(2) 0.0054(19)
C28 0.041(3) 0.0246(17) 0.042(3) 0.0020(17) -0.009(2) -0.0038(18)
C29 0.041(3) 0.0184(16) 0.046(3) 0.0011(16) -0.019(2) -0.0080(17)
C30 0.037(2) 0.0228(16) 0.040(2) -0.0038(17) -0.014(2) -0.0035(17)
C31 0.029(2) 0.042(2) 0.038(3) -0.0067(18) -0.003(2) 0.0054(19)
C32 0.028(3) 0.073(3) 0.060(3) -0.017(2) 0.006(3) -0.008(3)
C33 0.024(3) 0.107(5) 0.150(7) -0.005(3) 0.010(4) -0.050(5)
C34 0.026(3) 0.091(4) 0.161(7) 0.012(3) 0.008(4) -0.054(4)
C35 0.048(3) 0.053(2) 0.054(3) 0.031(2) -0.011(3) -0.017(2)
C36 0.074(4) 0.036(2) 0.044(3) 0.026(2) -0.002(3) -0.008(2)
C37 0.072(3) 0.0220(17) 0.033(2) 0.006(2) 0.003(2) -0.0021(17)
C38 0.045(3) 0.0262(18) 0.031(2) 0.0022(18) -0.002(2) 0.0000(17)
C39 0.037(3) 0.041(2) 0.035(2) 0.0142(19) -0.002(2) -0.0134(19)
C40 0.030(3) 0.056(3) 0.039(3) 0.012(2) -0.002(2) -0.015(2)
C41 0.025(2) 0.0186(15) 0.029(2) -0.0075(14) -0.0003(17) 0.0010(15)
C43 0.035(2) 0.0218(16) 0.029(2) 0.0059(16) -0.0044(19) -0.0009(16)
C44A 0.054(3) 0.034(2) 0.032(2) -0.006(2) 0.002(2) -0.0072(18)
F43A 0.069(5) 0.030(3) 0.054(4) 0.006(3) -0.005(4) 0.007(3)
F43C 0.092(6) 0.079(5) 0.025(4) -0.028(5) -0.009(4) 0.002(4)
F43B 0.058(5) 0.081(5) 0.051(5) 0.019(4) 0.013(4) -0.011(4)
C44B 0.054(3) 0.034(2) 0.032(2) -0.006(2) 0.002(2) -0.0072(18)
F43F 0.099(9) 0.070(7) 0.033(6) -0.051(7) -0.009(7) -0.019(5)
F43E 0.044(6) 0.112(9) 0.039(6) -0.016(7) 0.021(5) -0.003(7)
F43D 0.095(9) 0.068(7) 0.034(6) 0.032(7) -0.008(6) 0.022(5)
C44C 0.054(3) 0.034(2) 0.032(2) -0.006(2) 0.002(2) -0.0072(18)
F43I 0.110(11) 0.052(6) 0.035(6) -0.007(7) 0.000(7) -0.016(5)
F43H 0.055(7) 0.036(5) 0.027(5) -0.007(5) 0.003(5) 0.004(4)
F43G 0.088(8) 0.066(7) 0.037(6) -0.024(6) -0.021(6) 0.024(5)
O1S 0.055(3) 0.088(3) 0.137(4) 0.020(2) 0.030(3) 0.062(3)
F42A 0.0443(18) 0.130(3) 0.0363(17) 0.0133(19) 0.0084(14) -0.0041(18)
F42C 0.071(2) 0.0491(14) 0.0437(16) -0.0208(14) -0.0039(15) -0.0076(13)
F42B 0.158(3) 0.0340(13) 0.0341(16) 0.0388(17) 0.0113(19) 0.0088(11)
C42 0.032(2) 0.0202(16) 0.036(2) 0.0011(16) 0.0028(19) 0.0025(16)

loop_
_atom_type_symbol
_atom_type_description
_atom_type_scat_dispersion_real
_atom_type_scat_dispersion_imag
_atom_type_scat_source
C C 0.0033 0.0016 'International Tables Vol C Tables 4.2.6.8 and 6.1.1.4'
H H 0.0000 0.0000 'International Tables Vol C Tables 4.2.6.8 and 6.1.1.4'
N N 0.0061 0.0033 'International Tables Vol C Tables 4.2.6.8 and 6.1.1.4'
O O 0.0106 0.0060 'International Tables Vol C Tables 4.2.6.8 and 6.1.1.4'
Co Co 0.3494 0.9721 'International Tables Vol C Tables 4.2.6.8 and 6.1.1.4'
I I -0.4742 1.8119 'International Tables Vol C Tables 4.2.6.8 and 6.1.1.4'
F F 0.0171 0.0103 'International Tables Vol C Tables 4.2.6.8 and 6.1.1.4'

loop_
_geom_angle_atom_site_label_1
_geom_angle_atom_site_label_2
_geom_angle_atom_site_label_3
_geom_angle
_geom_angle_publ_flag
O2 Co1 O1 80.29(9) yes
O2 Co1 O4 78.60(10) yes
O1 Co1 O4 84.42(9) yes
O2 Co1 N1 101.60(10) yes
O1 Co1 N1 175.91(11) no
O4 Co1 N1 99.50(10) yes
O2 Co1 O5 166.98(10) no
O1 Co1 O5 89.37(9) yes
O4 Co1 O5 92.57(10) no
N1 Co1 O5 89.20(10) yes
O2 Co1 N2 99.68(11) no
O1 Co1 N2 99.49(10) no
O4 Co1 N2 175.47(10) no
N1 Co1 N2 76.70(10) yes
O5 Co1 N2 89.70(10) yes
O2 Co1 Co4 87.36(7) no
N1 Co1 Co4 139.78(9) no
O5 Co1 Co4 79.68(7) no
N2 Co1 Co4 140.94(7) no
Co2 O1 Co4 101.90(10) yes
Co2 O1 Co1 99.30(10) yes
Co4 O1 Co1 92.85(9) yes
Co2 O1 H1O 125(2) no
Co4 O1 H1O 116(2) no
Co1 O1 H1O 115(2) no
C1 N1 C9 118.8(3) ?
C1 N1 Co1 125.1(3) ?
C9 N1 Co1 116.1(2) ?
N1 C1 C2 123.2(4) ?
N1 C1 H1 118.4 ?
C2 C1 H1 118.4 ?
O1 Co2 O2 80.32(9) yes
O1 Co2 O3 78.20(10) yes
O2 Co2 O3 85.05(9) yes
O1 Co2 N4 98.10(10) yes
O2 Co2 N4 173.35(12) no
O3 Co2 N4 101.00(10) yes
O1 Co2 N3 101.90(10) yes
O2 Co2 N3 96.84(11) no
O3 Co2 N3 178.11(10) no
N4 Co2 N3 77.10(13) no
O1 Co2 O7 167.81(10) no
O2 Co2 O7 92.98(10) no
O3 Co2 O7 91.12(11) no
N4 Co2 O7 89.67(11) no
N3 Co2 O7 88.91(12) no
O1 Co2 Co3 87.33(7) ?
N4 Co2 Co3 142.48(10) ?
N3 Co2 Co3 138.22(8) ?
O7 Co2 Co3 80.82(7) no
O2 Co2 Co4 81.77(7) yes
N4 Co2 Co4 101.14(10) no
N3 Co2 Co4 140.87(9) no
O7 Co2 Co4 130.19(8) no
Co3 Co2 Co4 61.21(2) yes
Co1 O2 Co2 99.50(10) yes
Co1 O2 Co3 101.80(10) yes
Co2 O2 Co3 91.88(9) yes
Co1 O2 H2O 123.1(17) ?
Co2 O2 H2O 117.1(15) ?
Co3 O2 H2O 117.7(12) ?
C8 N2 C10 118.4(3) ?
C8 N2 Co1 125.7(2) ?
C10 N2 Co1 115.9(2) ?
C3 C2 C1 117.8(4) ?
C3 C2 H2 121.1 ?
C1 C2 H2 121.1 ?
O3 Co3 O2 85.70(10) yes
O3 Co3 O4 80.21(9) yes
O2 Co3 O4 78.30(10) yes
O3 Co3 N5 173.75(12) no
O2 Co3 N5 99.95(11) ?
O4 Co3 N5 98.24(11) ?
O3 Co3 N6 97.72(11) ?
O2 Co3 N6 174.46(12) ?
O4 Co3 N6 106.50(12) ?
N5 Co3 N6 76.84(12) ?
O3 Co3 O8 91.99(10) ?
O2 Co3 O8 90.22(10) ?
O4 Co3 O8 166.52(10) ?
N5 Co3 O8 90.65(11) ?
N6 Co3 O8 85.33(12) ?
O4 Co3 Co2 87.38(7) ?
N5 Co3 Co2 141.76(10) ?
N6 Co3 Co2 137.73(8) ?
O8 Co3 Co2 79.40(7) ?
O2 Co3 Co4 83.10(7) ?
N5 Co3 Co4 137.37(9) ?
N6 Co3 Co4 102.33(9) ?
O8 Co3 Co4 131.98(7) ?
Co2 Co3 Co4 63.09(2) yes
Co3 O3 Co4 99.90(10) yes
Co3 O3 Co2 92.00(10) yes
Co4 O3 Co2 101.29(11) yes
Co3 O3 H3O 114.9(14) ?
Co4 O3 H3O 126.3(14) ?
Co2 O3 H3O 116.1(13) ?
C11 N3 C19 118.4(4) ?
C11 N3 Co2 125.6(3) ?
C19 N3 Co2 115.9(3) ?
C4 C3 C2 119.8(3) ?
C4 C3 H3 120.1 ?
C2 C3 H3 120.1 ?
O4 Co4 O1 84.73(9) yes
O4 Co4 O3 80.20(9) yes
O1 Co4 O3 78.50(10) yes
O4 Co4 N8 172.00(10) ?
O1 Co4 N8 103.20(10) yes
O3 Co4 N8 100.40(10) yes
O4 Co4 N7 95.73(11) ?
O1 Co4 N7 177.39(12) ?
O3 Co4 N7 99.02(12) ?
N8 Co4 N7 76.29(13) ?
O4 Co4 O6 92.80(10) yes
O1 Co4 O6 89.60(10) yes
O3 Co4 O6 166.70(10) yes
N8 Co4 O6 88.10(11) ?
N7 Co4 O6 92.92(12) ?
O3 Co4 Co1 87.23(7) ?
N8 Co4 Co1 144.13(10) ?
N7 Co4 Co1 137.53(9) ?
O6 Co4 Co1 79.97(7) ?
O1 Co4 Co3 82.55(7) ?
N8 Co4 Co3 138.65(9) ?
N7 Co4 Co3 96.12(9) ?
O6 Co4 Co3 133.18(7) ?
Co1 Co4 Co3 62.80(2) yes
O4 Co4 Co2 81.49(7) ?
N8 Co4 Co2 104.10(9) ?
N7 Co4 Co2 138.48(10) ?
O6 Co4 Co2 128.53(7) ?
Co1 Co4 Co2 60.90(2) yes
Co3 Co4 Co2 55.79(2) yes
Co4 O4 Co1 92.85(9) yes
Co4 O4 Co3 99.10(10) yes
Co1 O4 Co3 101.20(10) yes
Co4 O4 H4O 121(2) ?
Co1 O4 H4O 105(2) ?
Co3 O4 H4O 130(2) ?
C18 N4 C20 118.7(3) ?
C18 N4 Co2 125.3(3) ?
C20 N4 Co2 115.8(3) ?
C3 C4 C9 119.3(4) ?
C3 C4 H4 120.3 ?
C9 C4 H4 120.3 ?
C41 O5 Co1 125.1(2) ?
C29 N5 C21 119.3(3) ?
C29 N5 Co3 116.2(2) ?
C21 N5 Co3 124.4(3) ?
C6 C5 C10 120.0(4) ?
C6 C5 H5 120.0 ?
C10 C5 H5 120.0 ?
C41 O6 Co4 123.6(2) ?
C28 N6 C30 117.5(4) ?
C28 N6 Co3 126.3(3) ?
C30 N6 Co3 115.6(3) ?
C5 C6 C7 118.5(4) ?
C5 C6 H6 120.8 ?
C7 C6 H6 120.8 ?
C43 O7 Co2 123.6(3) ?
C31 N7 C40 117.3(4) ?
C31 N7 Co4 126.2(3) ?
C40 N7 Co4 116.4(3) ?
C8 C7 C6 118.7(4) ?
C8 C7 H7 120.7 ?
C6 C7 H7 120.7 ?
C43 O8 Co3 124.7(3) ?
C39 N8 C38 118.5(3) ?
C39 N8 Co4 116.6(3) ?
C38 N8 Co4 124.8(3) ?
N2 C8 C7 123.1(3) ?
N2 C8 H8 118.4 ?
C7 C8 H8 118.4 ?
N1 C9 C4 120.9(3) ?
N1 C9 C10 115.5(3) ?
C4 C9 C10 123.5(4) ?
N2 C10 C5 121.3(3) ?
N2 C10 C9 115.2(3) ?
C5 C10 C9 123.4(3) ?
N3 C11 C12 123.2(4) ?
N3 C11 H11 118.4 ?
C12 C11 H11 118.4 ?
C13 C12 C11 118.7(4) ?
C13 C12 H12 120.7 ?
C11 C12 H12 120.7 ?
C12 C13 C14 119.0(5) ?
C12 C13 H13 120.5 ?
C14 C13 H13 120.5 ?
C19 C14 C13 119.2(4) ?
C19 C14 H14 120.4 ?
C13 C14 H14 120.4 ?
C16 C15 C20 119.2(5) ?
C16 C15 H15 120.4 ?
C20 C15 H15 120.4 ?
C15 C16 C17 119.4(4) ?
C15 C16 H16 120.3 ?
C17 C16 H16 120.3 ?
C16 C17 C18 119.0(5) ?
C16 C17 H17 120.5 ?
C18 C17 H17 120.5 ?
N4 C18 C17 122.0(5) ?
N4 C18 H18 119.0 ?
C17 C18 H18 119.0 ?
N3 C19 C14 121.5(4) ?
N3 C19 C20 114.9(4) ?
C14 C19 C20 123.6(4) ?
N4 C20 C15 121.6(4) ?
N4 C20 C19 115.8(3) ?
C15 C20 C19 122.6(4) ?
N5 C21 C22 122.2(4) ?
N5 C21 H21 118.9 ?
C22 C21 H21 118.9 ?
C23 C22 C21 119.0(4) ?
C23 C22 H22 120.5 ?
C21 C22 H22 120.5 ?
C22 C23 C24 119.8(4) ?
C22 C23 H23 120.1 ?
C24 C23 H23 120.1 ?
C23 C24 C29 118.5(5) ?
C23 C24 H24 120.8 ?
C29 C24 H24 120.8 ?
C26 C25 C30 120.8(4) ?
C26 C25 H25 119.6 ?
C30 C25 H25 119.6 ?
C25 C26 C27 118.0(4) ?
C25 C26 H26 121.0 ?
C27 C26 H26 121.0 ?
C28 C27 C26 118.2(4) ?
C28 C27 H27 120.9 ?
C26 C27 H27 120.9 ?
N6 C28 C27 124.4(4) ?
N6 C28 H28 117.8 ?
C27 C28 H28 117.8 ?
N5 C29 C24 121.1(4) ?
N5 C29 C30 116.5(3) ?
C24 C29 C30 122.4(4) ?
N6 C30 C25 121.1(4) ?
N6 C30 C29 114.5(4) ?
C25 C30 C29 124.3(4) ?
N7 C31 C32 125.3(4) ?
N7 C31 H59 117.4 ?
C32 C31 H59 117.4 ?
C33 C32 C31 116.7(5) ?
C33 C32 H54 121.6 ?
C31 C32 H54 121.6 ?
C32 C33 C34 119.6(5) ?
C32 C33 H10 120.2 ?
C34 C33 H10 120.2 ?
C33 C34 C40 120.0(6) ?
C33 C34 H73 120.0 ?
C40 C34 H73 120.0 ?
C36 C35 C39 118.7(5) ?
C36 C35 H64 120.7 ?
C39 C35 H64 120.7 ?
C35 C36 C37 120.2(4) ?
C35 C36 H42 119.9 ?
C37 C36 H42 119.9 ?
C36 C37 C38 118.7(4) ?
C36 C37 H44 120.6 ?
C38 C37 H44 120.6 ?
N8 C38 C37 122.0(4) ?
N8 C38 H48 119.0 ?
C37 C38 H48 119.0 ?
N8 C39 C35 121.9(4) ?
N8 C39 C40 115.0(4) ?
C35 C39 C40 123.1(4) ?
N7 C40 C34 120.7(5) ?
N7 C40 C39 115.3(4) ?
C34 C40 C39 123.9(5) ?
O6 C41 O5 131.1(4) yes
O6 C41 C42 115.3(3) yes
O5 C41 C42 113.5(3) yes
O8 C43 O7 131.4(4) yes
O8 C43 C44A 113.9(3) ?
O7 C43 C44A 114.8(3) ?
F43A C44A F43C 106.4(5) ?
F43A C44A F43B 109.3(6) ?
F43C C44A F43B 103.6(5) ?
F43A C44A C43 115.9(4) ?
F43C C44A C43 112.2(4) ?
F43B C44A C43 108.7(5) ?
H1SA O1S H1SB 108(2) ?
N1SB C1SB C2SB 178.9 ?
N1SA C1SA C2SA 178.8 ?
N2SB C3SB C4SB 178.85(14) ?
C3SB C4SB H4S4 109.5 ?
C3SB C4SB H4S5 109.5 ?
H4S4 C4SB H4S5 109.5 ?
C3SB C4SB H4S6 109.5 ?
H4S4 C4SB H4S6 109.5 ?
H4S5 C4SB H4S6 109.5 ?
N2SA C3SA C4SA 178.8 ?
C3SA C4SA H4S1 109.5 ?
C3SA C4SA H4S2 109.5 ?
H4S1 C4SA H4S2 109.5 ?
C3SA C4SA H4S3 109.5 ?
H4S1 C4SA H4S3 109.5 ?
H4S2 C4SA H4S3 109.5 ?
F42B C42 F42A 108.4(4) ?
F42B C42 F42C 105.7(4) ?
F42A C42 F42C 103.2(3) ?
F42B C42 C41 115.0(3) ?
F42A C42 C41 113.4(3) ?
F42C C42 C41 110.3(3) ?

loop_
_geom_bond_atom_site_label_1
_geom_bond_atom_site_label_2
_geom_bond_distance
_geom_bond_publ_flag
Co1 O2 2.083(3) yes
Co1 O1 2.091(2) yes
Co1 O4 2.095(3) yes
Co1 N1 2.122(3) yes
Co1 O5 2.129(3) yes
Co1 N2 2.134(3) yes
Co1 Co4 3.0283(7) yes
O1 Co2 2.086(3) yes
O1 Co4 2.088(3) yes
O1 H1O 0.952(18) ?
N1 C1 1.338(5) ?
N1 C9 1.353(5) ?
C1 C2 1.385(5) ?
C1 H1 0.9500 ?
Co2 O2 2.087(2) yes
Co2 O3 2.104(3) yes
Co2 N4 2.118(3) yes
Co2 N3 2.120(4) yes
Co2 O7 2.138(3) yes
Co2 Co3 3.0034(7) yes
Co2 Co4 3.2419(8) yes
O2 Co3 2.092(3) yes
O2 H2O 0.967(19) ?
N2 C8 1.337(5) ?
N2 C10 1.350(4) ?
C2 C3 1.383(6) ?
C2 H2 0.9500 ?
Co3 O3 2.073(2) yes
Co3 O4 2.101(3) yes
Co3 N5 2.113(3) yes
Co3 N6 2.133(3) yes
Co3 O8 2.154(3) yes
Co3 Co4 3.1864(7) yes
O3 Co4 2.089(3) yes
O3 H3O 0.966(9) ?
N3 C11 1.336(5) ?
N3 C19 1.354(5) ?
C3 C4 1.376(6) ?
C3 H3 0.9500 ?
Co4 O4 2.085(2) yes
Co4 N8 2.129(3) yes
Co4 N7 2.134(3) yes
Co4 O6 2.152(3) ?
O4 H4O 0.962(18) ?
N4 C18 1.335(5) ?
N4 C20 1.340(6) ?
C4 C9 1.395(5) ?
C4 H4 0.9500 ?
O5 C41 1.248(4) ?
N5 C29 1.331(5) ?
N5 C21 1.344(5) ?
C5 C6 1.372(6) ?
C5 C10 1.392(6) ?
C5 H5 0.9500 ?
O6 C41 1.248(4) ?
N6 C28 1.336(5) ?
N6 C30 1.355(5) ?
C6 C7 1.394(6) ?
C6 H6 0.9500 ?
O7 C43 1.245(5) ?
N7 C31 1.338(5) ?
N7 C40 1.337(6) ?
C7 C8 1.379(6) ?
C7 H7 0.9500 ?
O8 C43 1.244(5) ?
N8 C39 1.342(6) ?
N8 C38 1.346(5) ?
C8 H8 0.9500 ?
C9 C10 1.483(5) ?
C11 C12 1.378(6) ?
C11 H11 0.9500 ?
C12 C13 1.372(6) ?
C12 H12 0.9500 ?
C13 C14 1.397(7) ?
C13 H13 0.9500 ?
C14 C19 1.380(6) ?
C14 H14 0.9500 ?
C15 C16 1.360(7) ?
C15 C20 1.394(5) ?
C15 H15 0.9500 ?
C16 C17 1.370(8) ?
C16 H16 0.9500 ?
C17 C18 1.386(5) ?
C17 H17 0.9500 ?
C18 H18 0.9500 ?
C19 C20 1.484(6) ?
C21 C22 1.377(6) ?
C21 H21 0.9500 ?
C22 C23 1.362(7) ?
C22 H22 0.9500 ?
C23 C24 1.379(7) ?
C23 H23 0.9500 ?
C24 C29 1.407(5) ?
C24 H24 0.9500 ?
C25 C26 1.377(6) ?
C25 C30 1.385(6) ?
C25 H25 0.9500 ?
C26 C27 1.390(6) ?
C26 H26 0.9500 ?
C27 C28 1.376(6) ?
C27 H27 0.9500 ?
C28 H28 0.9500 ?
C29 C30 1.481(6) ?
C31 C32 1.368(6) ?
C31 H59 0.9500 ?
C32 C33 1.366(8) ?
C32 H54 0.9500 ?
C33 C34 1.373(9) ?
C33 H10 0.9500 ?
C34 C40 1.386(7) ?
C34 H73 0.9500 ?
C35 C36 1.361(7) ?
C35 C39 1.396(6) ?
C35 H64 0.9500 ?
C36 C37 1.370(7) ?
C36 H42 0.9500 ?
C37 C38 1.388(5) ?
C37 H44 0.9500 ?
C38 H48 0.9500 ?
C39 C40 1.490(6) ?
C41 C42 1.534(6) ?
C43 C44A 1.537(6) ?
C44A F43A 1.331(6) ?
C44A F43C 1.336(8) ?
C44A F43B 1.353(7) ?
O1S H1SA 0.977(16) ?
O1S H1SB 0.988(16) ?
N1SB C1SB 1.1291 ?
C1SB C2SB 1.4491 ?
C2SB H2S4 0.9800 ?
C2SB H2S5 0.9800 ?
C2SB H2S6 0.9800 ?
N1SA C1SA 1.1291 ?
C1SA C2SA 1.4491 ?
C2SA H2S1 0.9800 ?
C2SA H2S2 0.9800 ?
C2SA H2S3 0.9800 ?
N2SB C3SB 1.1290 ?
C3SB C4SB 1.4491 ?
C4SB H4S4 0.9800 ?
C4SB H4S5 0.9800 ?
C4SB H4S6 0.9800 ?
N2SA C3SA 1.1290 ?
C3SA C4SA 1.4491 ?
C4SA H4S1 0.9800 ?
C4SA H4S2 0.9800 ?
C4SA H4S3 0.9800 ?
F42A C42 1.330(5) ?
F42C C42 1.341(5) ?
F42B C42 1.292(5) ?

loop_
_geom_hbond_atom_site_label_D
_geom_hbond_atom_site_label_H
_geom_hbond_atom_site_label_A
_geom_hbond_site_symmetry_A
_geom_hbond_distance_DH
_geom_hbond_distance_HA
_geom_hbond_distance_DA
_geom_hbond_angle_DHA
O1 H1O I1A . 0.95(2) 2.78(2) 3.672(2) 157(3)
O2 H2O I2 . 0.967(9) 2.670(10) 3.641(2) 176(2)
O3 H3O N1SA . 0.966(9) 2.040(10) 2.944(7) 155(2)
O4 H4O O1S . 0.96(2) 2.08(2) 2.954(5) 150(3)
O1S H1SB I1A 4_655 0.99(2) 2.49(3) 3.471(4) 171(3)
O1S H1SA N2SA . 0.98(2) 1.86(2) 2.790(10) 159(3)
